data_9015465
loop_
_publ_author_name
'Hejny, C.'
'Sagl, R.'
'Tobbens, D. M.'
'Miletich, R.'
'Wildner, M.'
'Nasdala, L.'
'Ullrich, A.'
'Balic-Zunic T'

_publ_section_title
;
 Crystal-structure properties and the molecular nature of
 hydrostatically compressed realgar
 Note: P = 2.14 GPa
;
_journal_name_full 'Physics and Chemistry of Minerals'
_journal_page_first 399
_journal_page_last 412
_journal_paper_doi 10.1007/s00269-012-0495-y
_journal_volume 39
_journal_year 2012
_chemical_compound_source 'Baia Sprie mine, Romania'
_chemical_formula_sum 'As S'
_chemical_name_mineral Realgar
_space_group_IT_number 14
_symmetry_space_group_name_Hall '-P 2yn'
_symmetry_space_group_name_H-M 'P 1 21/n 1'
_cell_angle_alpha 90
_cell_angle_beta 106.87
_cell_angle_gamma 90
_cell_length_a 9.003
_cell_length_b 12.919
_cell_length_c 6.318
_cell_formula_units_Z 16
_cell_volume 703.221
_database_code_amcsd 0019369
_exptl_crystal_density_diffrn 4.042
_cod_database_code 9015465

loop_
_space_group_symop_operation_xyz
x,y,z
1/2+x,1/2-y,1/2+z
1/2-x,1/2+y,1/2-z
-x,-y,-z

loop_
_atom_site_label
_atom_site_fract_x
_atom_site_fract_y
_atom_site_fract_z
_atom_site_U_iso_or_equiv
As1 0.11250 -0.02610 0.75800 0.01950
As2 0.42990 0.13680 0.85330 0.01870
As3 0.32660 0.12720 0.18650 0.01870
As4 0.03190 0.16330 0.70480 0.02140
S1 0.34080 -0.01480 0.68950 0.02170
S2 0.20850 -0.02770 0.12300 0.02200
S3 0.23640 0.22930 0.62210 0.02530
S4 0.10760 0.21770 0.05640 0.01690

loop_
_cod_related_entry_id
_cod_related_entry_database
_cod_related_entry_code
1 AMCSD 0019369
